data_1570914
loop_
_publ_author_name
'Lin, Shu-Yu'
'Shen, Yi-Lin'
'Chen, Wei-Hao'
'Govindaraj, Manivannan'
'Chen, Jhy-Der'

_publ_section_title
;
 Cu(II) Coordination Polymers Containing Mixed Ligands with Different
 Flexibilities: Structural Diversity and Iodine Adsorption.
;
_journal_issue 2
_journal_name_full 'Molecules (Basel, Switzerland)'
_journal_page_first 311
_journal_paper_doi 10.3390/molecules29020311
_journal_volume 29
_journal_year 2024
_chemical_formula_sum 'C100.5 H104 Cu3 N8 O20.5'
_chemical_formula_weight 1942.53
_space_group_crystal_system orthorhombic
_space_group_IT_number 33
_space_group_name_Hall 'P 2c -2n'
_space_group_name_H-M_alt 'P n a 21'
_atom_sites_solution_hydrogens mixed
_audit_creation_method SHELXL-2014/7
_cell_angle_alpha 90
_cell_angle_beta 90
_cell_angle_gamma 90
_cell_formula_units_Z 4
_cell_length_a 20.9682(10)
_cell_length_b 25.3489(11)
_cell_length_c 18.1699(8)
_cell_measurement_reflns_used 9914
_cell_measurement_temperature 165(2)
_cell_measurement_theta_max 27.74
_cell_measurement_theta_min 2.24
_cell_volume 9657.7(8)
_computing_cell_refinement 'Bruker SAINT'
_computing_data_collection 'Bruker APEX2'
_computing_data_reduction 'Bruker SAINT'
_computing_molecular_graphics 'Bruker SHELXTL'
_computing_publication_material 'Bruker SHELXTL'
_computing_structure_refinement 'SHELXL-2014/7 (Sheldrick, 2014)'
_computing_structure_solution 'SHELXS-97 (Sheldrick 2008)'
_diffrn_ambient_temperature 165(2)
_diffrn_measured_fraction_theta_full 0.999
_diffrn_measured_fraction_theta_max 0.999
_diffrn_measurement_device_type 'Bruker APEX-II CCD'
_diffrn_measurement_method '\f and \w scans'
_diffrn_radiation_type MoK\a
_diffrn_radiation_wavelength 0.71073
_diffrn_reflns_av_R_equivalents 0.0510
_diffrn_reflns_av_unetI/netI 0.0380
_diffrn_reflns_Laue_measured_fraction_full 0.999
_diffrn_reflns_Laue_measured_fraction_max 0.999
_diffrn_reflns_limit_h_max 25
_diffrn_reflns_limit_h_min -25
_diffrn_reflns_limit_k_max 31
_diffrn_reflns_limit_k_min -31
_diffrn_reflns_limit_l_max 22
_diffrn_reflns_limit_l_min -22
_diffrn_reflns_number 150175
_diffrn_reflns_point_group_measured_fraction_full 0.999
_diffrn_reflns_point_group_measured_fraction_max 0.999
_diffrn_reflns_theta_full 25.242
_diffrn_reflns_theta_max 25.999
_diffrn_reflns_theta_min 1.379
_exptl_absorpt_coefficient_mu 0.728
_exptl_absorpt_correction_T_max 0.7457
_exptl_absorpt_correction_T_min 0.6721
_exptl_absorpt_correction_type multi-scan
_exptl_absorpt_process_details 'SADABS V2008/1 (Bruker AXS, 2008)'
_exptl_crystal_colour green
_exptl_crystal_density_diffrn 1.336
_exptl_crystal_description block
_exptl_crystal_F_000 4056
_exptl_crystal_size_max 0.500
_exptl_crystal_size_mid 0.200
_exptl_crystal_size_min 0.100
_refine_diff_density_max 0.998
_refine_diff_density_min -0.724
_refine_diff_density_rms 0.077
_refine_ls_abs_structure_details
; 
 Flack x determined using 6649 quotients [(I+)-(I-)]/[(I+)+(I-)] 
 (Parsons, Flack and Wagner, Acta Cryst. B69 (2013) 249-259). 
;
_refine_ls_abs_structure_Flack 0.012(4)
_refine_ls_extinction_method none
_refine_ls_goodness_of_fit_ref 1.026
_refine_ls_hydrogen_treatment constr
_refine_ls_matrix_type full
_refine_ls_number_parameters 1157
_refine_ls_number_reflns 18994
_refine_ls_number_restraints 2119
_refine_ls_restrained_S_all 1.052
_refine_ls_R_factor_all 0.0664
_refine_ls_R_factor_gt 0.0526
_refine_ls_shift/su_max 0.001
_refine_ls_shift/su_mean 0.000
_refine_ls_structure_factor_coef Fsqd
_refine_ls_weighting_details 'w=1/[\s^2^(Fo^2^)+(0.0856P)^2^+10.2363P] where P=(Fo^2^+2Fc^2^)/3'
_refine_ls_weighting_scheme calc
_refine_ls_wR_factor_gt 0.1408
_refine_ls_wR_factor_ref 0.1503
_reflns_Friedel_coverage 0.935
_reflns_Friedel_fraction_full 0.999
_reflns_Friedel_fraction_max 0.999
_reflns_number_gt 15949
_reflns_number_total 18994
_reflns_threshold_expression 'I > 2\s(I)'
_cod_data_source_file allcif.cif
_cod_data_source_block 5
_cod_depositor_comments
;
The following automatic conversions were performed:

data item '_exptl_absorpt_correction_type' value 'multi_scan' was
changed to 'multi-scan' in accordance with the
/home/data/users/saulius/crontab/automatic-downloads/current/MDPI/lib/dictionaries/cif_core.dic
dictionary named 'cif_core.dic' version 2.4.2 last updated on
2011-04-26.

Automatic conversion script
Id: cif_fix_values 8170 2020-07-09 18:12:32Z antanas 
;
_cod_original_formula_sum 'C100.50 H104 Cu3 N8 O20.50'
_cod_database_code 1570914
_shelx_shelxl_version_number 2014/7
_shelx_space_group_comment
; 
The symmetry employed for this shelxl refinement is uniquely defined 
by the following loop, which should always be used as a source of 
symmetry information in preference to the above space-group names. 
They are only intended as comments. 
;
_shelx_estimated_absorpt_t_min 0.712
_shelx_estimated_absorpt_t_max 0.931

loop_
_space_group_symop_operation_xyz
'x, y, z'
'-x, -y, z+1/2'
'x+1/2, -y+1/2, z'
'-x+1/2, y+1/2, z+1/2'

loop_
_atom_site_label
_atom_site_type_symbol
_atom_site_fract_x
_atom_site_fract_y
_atom_site_fract_z
_atom_site_U_iso_or_equiv
_atom_site_adp_type
_atom_site_occupancy
_atom_site_site_symmetry_order
_atom_site_calc_flag
_atom_site_refinement_flags_posn
_atom_site_refinement_flags_adp
_atom_site_refinement_flags_occupancy
_atom_site_disorder_assembly
_atom_site_disorder_group
Cu1 Cu 0.07281(3) 0.03561(3) 0.24134(17) 0.02227(17) Uani 1 1 d . . . . .
Cu2 Cu 0.07189(3) -0.03147(3) 0.12702(17) 0.02243(18) Uani 1 1 d . . . . .
Cu3 Cu -0.00365(5) -0.38783(3) 0.92742(18) 0.03448(18) Uani 1 1 d . . . . .
O1 O 0.2503(3) -0.2262(4) 0.0023(4) 0.088(2) Uani 1 1 d . . . . .
O3 O -0.1701(6) -0.4717(5) 1.1642(6) 0.132(4) Uani 1 1 d . . . . .
O4 O 0.1365(5) -0.3227(4) 1.6743(6) 0.130(4) Uani 1 1 d . . . . .
O5 O 0.1340(2) 0.07309(18) 0.1745(3) 0.0317(10) Uani 1 1 d . . . . .
O6 O 0.1425(2) 0.00950(18) 0.0895(3) 0.0325(11) Uani 1 1 d . . . . .
O7 O 0.5064(2) 0.42691(19) 0.1881(3) 0.0301(10) Uani 1 1 d . . . . .
O8 O 0.5132(2) 0.47672(18) 0.0859(3) 0.0287(10) Uani 1 1 d . . . . .
O9 O 0.5215(3) 0.1991(3) -0.4810(4) 0.0598(16) Uani 1 1 d . . . . .
O10 O 0.4856(3) 0.1173(3) -0.4696(4) 0.0573(17) Uani 1 1 d . . . . .
O11 O 0.0104(2) -0.01748(19) 0.2794(3) 0.0307(10) Uani 1 1 d . . . . .
O12 O 0.0007(2) -0.0653(2) 0.1759(3) 0.0320(11) Uani 1 1 d . . . . .
O13 O -0.0244(3) -0.3824(2) 0.8250(3) 0.0421(12) Uani 1 1 d . . . . .
O14 O 0.0018(2) -0.2990(2) 0.8446(3) 0.0415(13) Uani 1 1 d . . . . .
O15 O -0.3597(2) -0.49149(18) 0.2806(3) 0.0351(11) Uani 1 1 d . . . . .
O16 O -0.3724(2) -0.42899(18) 0.1935(3) 0.0351(11) Uani 1 1 d . . . . .
N1 N 0.0777(2) -0.0819(2) 0.0294(3) 0.0272(12) Uani 1 1 d . . . . .
N2 N 0.1699(3) -0.2384(2) -0.0765(4) 0.0518(16) Uani 1 1 d . . . . .
H2A H 0.1584 -0.2475 -0.1213 0.062 Uiso 1 1 calc R U . . .
N3 N 0.1141(3) 0.0359(3) -0.4500(4) 0.061(2) Uani 1 1 d . . . . .
H3N H 0.0814 0.0143 -0.4465 0.074 Uiso 1 1 calc R U . A 1
N4 N 0.0756(3) 0.0895(2) -0.6664(3) 0.0282(12) Uani 1 1 d . . . . .
N5 N -0.0962(3) -0.4118(2) 0.9435(4) 0.0444(15) Uani 1 1 d . . . . .
N6 N -0.1879(4) -0.3875(5) 1.1484(6) 0.088(3) Uani 1 1 d . . . . .
H6A H -0.1820 -0.3550 1.1644 0.106 Uiso 1 1 calc R U . . .
N7 N 0.1541(4) -0.4089(5) 1.6821(5) 0.087(3) Uani 1 1 d . . . . .
H7A H 0.1426 -0.4403 1.6663 0.104 Uiso 1 1 calc R U . . .
N8 N 0.0933(3) -0.3948(3) 1.9052(4) 0.0492(17) Uani 1 1 d . . . . .
C1 C 0.0738(3) -0.0585(3) -0.0362(4) 0.0332(14) Uani 1 1 d . U . . .
H1A H 0.0633 -0.0221 -0.0384 0.040 Uiso 1 1 calc R U . . .
C2 C 0.0847(4) -0.0858(3) -0.1021(4) 0.0422(16) Uani 1 1 d . U . . .
H2B H 0.0806 -0.0683 -0.1481 0.051 Uiso 1 1 calc R U . . .
C3 C 0.1009(3) -0.1367(3) -0.0995(4) 0.0404(15) Uani 1 1 d . U . . .
H3A H 0.1092 -0.1552 -0.1439 0.048 Uiso 1 1 calc R U . . .
C4 C 0.1057(3) -0.1634(3) -0.0315(4) 0.0366(13) Uani 1 1 d . U . . .
C5 C 0.0936(3) -0.1332(2) 0.0308(4) 0.0302(12) Uani 1 1 d . U . . .
H5A H 0.0967 -0.1499 0.0775 0.036 Uiso 1 1 calc R U . . .
C6 C 0.1200(4) -0.2211(3) -0.0259(5) 0.0463(16) Uani 1 1 d . U . . .
H6B H 0.1333 -0.2293 0.0251 0.056 Uiso 1 1 calc R U . . .
H6C H 0.0805 -0.2413 -0.0362 0.056 Uiso 1 1 calc R U . . .
C7 C 0.2298(5) -0.2413(4) -0.0601(5) 0.064(2) Uani 1 1 d . U . . .
C8 C 0.2755(5) -0.2614(5) -0.1191(7) 0.081(2) Uani 1 1 d . U . . .
O2 O 0.2142(6) 0.0563(5) -0.4225(8) 0.056(3) Uiso 0.5 1 d . . P B 1
C9 C 0.3215(8) -0.2273(6) -0.1392(10) 0.052(3) Uiso 0.5 1 d . U P B 1
H9A H 0.3470 -0.2436 -0.1789 0.062 Uiso 0.5 1 calc R U P B 1
H9B H 0.3502 -0.2217 -0.0966 0.062 Uiso 0.5 1 calc R U P B 1
C10 C 0.2992(9) -0.1765(7) -0.1644(10) 0.060(3) Uiso 0.5 1 d . U P B 1
H10A H 0.3361 -0.1521 -0.1664 0.071 Uiso 0.5 1 calc R U P B 1
H10B H 0.2689 -0.1623 -0.1276 0.071 Uiso 0.5 1 calc R U P B 1
C11 C 0.2646(11) -0.1761(9) -0.2441(12) 0.060(3) Uiso 0.5 1 d . U P B 1
H11A H 0.2941 -0.1888 -0.2828 0.072 Uiso 0.5 1 calc R U P B 1
H11B H 0.2263 -0.1990 -0.2437 0.072 Uiso 0.5 1 calc R U P B 1
C12 C 0.2457(8) -0.1181(6) -0.2580(9) 0.051(3) Uiso 0.5 1 d . U P B 1
H12A H 0.2836 -0.0952 -0.2518 0.062 Uiso 0.5 1 calc R U P B 1
H12B H 0.2134 -0.1071 -0.2213 0.062 Uiso 0.5 1 calc R U P B 1
C13 C 0.2180(10) -0.1106(8) -0.3372(11) 0.056(3) Uiso 0.5 1 d . U P B 1
H13A H 0.2501 -0.1226 -0.3735 0.067 Uiso 0.5 1 calc R U P B 1
H13B H 0.1798 -0.1332 -0.3427 0.067 Uiso 0.5 1 calc R U P B 1
C14 C 0.2007(8) -0.0562(6) -0.3535(9) 0.046(3) Uiso 0.5 1 d . U P B 1
H14A H 0.2349 -0.0325 -0.3359 0.055 Uiso 0.5 1 calc R U P B 1
H14B H 0.1611 -0.0471 -0.3266 0.055 Uiso 0.5 1 calc R U P B 1
C15 C 0.1903(9) -0.0470(8) -0.4348(11) 0.055(3) Uiso 0.5 1 d . U P B 1
H15A H 0.1539 -0.0684 -0.4526 0.065 Uiso 0.5 1 calc R U P B 1
H15B H 0.2288 -0.0572 -0.4629 0.065 Uiso 0.5 1 calc R U P B 1
C16 C 0.1766(8) 0.0111(7) -0.4450(9) 0.044(3) Uiso 0.5 1 d . U P B 1
O2' O 0.2206(6) 0.0419(6) -0.4505(9) 0.062(3) Uiso 0.5 1 d . . P B 2
C9' C 0.2718(11) -0.2437(8) -0.1911(12) 0.076(3) Uiso 0.5 1 d . U P B 2
H9'A H 0.2348 -0.2624 -0.2127 0.091 Uiso 0.5 1 calc R U P B 2
H9'B H 0.3100 -0.2584 -0.2159 0.091 Uiso 0.5 1 calc R U P B 2
C10' C 0.2661(12) -0.1815(9) -0.2214(12) 0.062(3) Uiso 0.5 1 d . U P B 2
H10C H 0.2329 -0.1621 -0.1936 0.074 Uiso 0.5 1 calc R U P B 2
H10D H 0.3072 -0.1628 -0.2155 0.074 Uiso 0.5 1 calc R U P B 2
C11' C 0.2490(10) -0.1847(8) -0.2982(11) 0.067(3) Uiso 0.5 1 d . U P B 2
H11C H 0.2104 -0.2068 -0.3041 0.080 Uiso 0.5 1 calc R U P B 2
H11D H 0.2842 -0.2012 -0.3264 0.080 Uiso 0.5 1 calc R U P B 2
C12' C 0.2354(11) -0.1249(9) -0.3292(13) 0.067(4) Uiso 0.5 1 d . U P B 2
H12C H 0.2753 -0.1043 -0.3240 0.081 Uiso 0.5 1 calc R U P B 2
H12D H 0.2261 -0.1275 -0.3825 0.081 Uiso 0.5 1 calc R U P B 2
C13' C 0.1868(10) -0.0964(8) -0.2968(12) 0.068(3) Uiso 0.5 1 d . U P B 2
H13C H 0.1936 -0.0956 -0.2429 0.082 Uiso 0.5 1 calc R U P B 2
H13D H 0.1458 -0.1144 -0.3063 0.082 Uiso 0.5 1 calc R U P B 2
C14' C 0.1829(11) -0.0390(8) -0.3260(12) 0.066(4) Uiso 0.5 1 d . U P B 2
H14C H 0.1453 -0.0216 -0.3036 0.080 Uiso 0.5 1 calc R U P B 2
H14D H 0.2213 -0.0196 -0.3095 0.080 Uiso 0.5 1 calc R U P B 2
C15' C 0.1778(10) -0.0341(8) -0.4101(12) 0.059(3) Uiso 0.5 1 d . U P B 2
H15C H 0.1417 -0.0554 -0.4289 0.071 Uiso 0.5 1 calc R U P B 2
H15D H 0.2176 -0.0463 -0.4340 0.071 Uiso 0.5 1 calc R U P B 2
C16' C 0.1664(8) 0.0268(7) -0.4256(10) 0.048(3) Uiso 0.5 1 d . U P B 2
C17 C 0.0982(4) 0.0901(3) -0.4597(5) 0.0530(17) Uani 1 1 d . U . . .
H17A H 0.1337 0.1116 -0.4398 0.064 Uiso 1 1 calc R U . . .
H17B H 0.0600 0.0979 -0.4296 0.064 Uiso 1 1 calc R U . . .
C18 C 0.0852(4) 0.1081(3) -0.5378(4) 0.0407(15) Uani 1 1 d . U . . .
C19 C 0.0696(4) 0.1598(3) -0.5497(4) 0.0475(16) Uani 1 1 d . U . . .
H19A H 0.0679 0.1841 -0.5099 0.057 Uiso 1 1 calc R U . . .
C20 C 0.0563(4) 0.1764(3) -0.6221(4) 0.0463(16) Uani 1 1 d . U . . .
H20A H 0.0449 0.2120 -0.6319 0.056 Uiso 1 1 calc R U . . .
C21 C 0.0599(3) 0.1403(2) -0.6781(4) 0.0354(14) Uani 1 1 d . U . . .
H21A H 0.0511 0.1516 -0.7270 0.042 Uiso 1 1 calc R U . . .
C22 C 0.0884(3) 0.0741(3) -0.5972(4) 0.0351(14) Uani 1 1 d . U . . .
H22A H 0.1000 0.0383 -0.5887 0.042 Uiso 1 1 calc R U . . .
C23 C -0.1273(5) -0.4384(4) 0.8943(6) 0.069(2) Uani 1 1 d . U . . .
H23A H -0.1050 -0.4482 0.8509 0.083 Uiso 1 1 calc R U . . .
C24 C -0.1906(5) -0.4535(4) 0.9001(6) 0.081(2) Uani 1 1 d . U . . .
H24A H -0.2099 -0.4751 0.8636 0.098 Uiso 1 1 calc R U . . .
C25 C -0.2242(5) -0.4369(4) 0.9592(6) 0.074(2) Uani 1 1 d . U . . .
H25A H -0.2689 -0.4427 0.9621 0.089 Uiso 1 1 calc R U . . .
C26 C -0.1919(4) -0.4110(4) 1.0161(5) 0.0581(19) Uani 1 1 d . U . . .
C27 C -0.1290(4) -0.3989(4) 1.0051(5) 0.0551(18) Uani 1 1 d . U . . .
H27A H -0.1071 -0.3805 1.0429 0.066 Uiso 1 1 calc R U . . .
C28 C -0.2282(5) -0.3968(5) 1.0851(6) 0.076(2) Uani 1 1 d . U . . .
H28A H -0.2537 -0.3646 1.0755 0.092 Uiso 1 1 calc R U . . .
H28B H -0.2582 -0.4257 1.0967 0.092 Uiso 1 1 calc R U . . .
C29 C -0.1614(9) -0.4248(8) 1.1806(10) 0.1137(19) Uani 1 1 d . U . . .
C30 C -0.1201(7) -0.4052(5) 1.2465(8) 0.1137(19) Uani 1 1 d D U . . .
H30A H -0.0911 -0.3775 1.2278 0.136 Uiso 1 1 calc R U . . .
H30B H -0.1491 -0.3882 1.2824 0.136 Uiso 1 1 calc R U . . .
C31 C -0.0805(6) -0.4448(5) 1.2874(6) 0.1137(19) Uani 1 1 d D U . . .
H31A H -0.0524 -0.4630 1.2517 0.136 Uiso 1 1 calc R U . . .
H31B H -0.1093 -0.4716 1.3089 0.136 Uiso 1 1 calc R U . . .
C32 C -0.0398(6) -0.4226(4) 1.3479(6) 0.124(3) Uani 1 1 d D U . . .
C33 C -0.0382(12) -0.4585(9) 1.4134(7) 0.126(2) Uiso 0.5 1 d D U P C 1
H33A H -0.0387 -0.4959 1.3978 0.151 Uiso 0.5 1 calc R U P C 1
H33B H -0.0754 -0.4520 1.4458 0.151 Uiso 0.5 1 calc R U P C 1
C34 C 0.0228(10) -0.4458(8) 1.4528(13) 0.126(2) Uiso 0.5 1 d D U P C 1
H34C H 0.0275 -0.4678 1.4975 0.151 Uiso 0.5 1 calc R U P C 1
H34D H 0.0600 -0.4517 1.4204 0.151 Uiso 0.5 1 calc R U P C 1
C35 C 0.0170(12) -0.3886(7) 1.4727(8) 0.126(2) Uiso 0.5 1 d D U P C 1
H35C H -0.0230 -0.3742 1.4517 0.151 Uiso 0.5 1 calc R U P C 1
H35D H 0.0531 -0.3688 1.4510 0.151 Uiso 0.5 1 calc R U P C 1
C36 C 0.0167(6) -0.3807(10) 1.5545(8) 0.126(2) Uiso 0.5 1 d D U P C 1
H36A H -0.0092 -0.4088 1.5779 0.151 Uiso 0.5 1 calc R U P C 1
H36B H -0.0033 -0.3464 1.5663 0.151 Uiso 0.5 1 calc R U P C 1
C33' C 0.0132(10) -0.4597(9) 1.3681(14) 0.126(2) Uiso 0.5 1 d D U P C 2
H33C H 0.0422 -0.4650 1.3257 0.151 Uiso 0.5 1 calc R U P C 2
H33D H -0.0042 -0.4943 1.3832 0.151 Uiso 0.5 1 calc R U P C 2
C34' C 0.0487(17) -0.4339(13) 1.4317(18) 0.126(2) Uiso 0.5 1 d . U P C 2
H34A H 0.0471 -0.3951 1.4258 0.151 Uiso 0.5 1 calc R U P C 2
H34B H 0.0940 -0.4449 1.4301 0.151 Uiso 0.5 1 calc R U P C 2
C35' C 0.0174(16) -0.4504(14) 1.5155(19) 0.126(2) Uiso 0.5 1 d . U P C 2
H35A H -0.0229 -0.4307 1.5228 0.151 Uiso 0.5 1 calc R U P C 2
H35B H 0.0071 -0.4885 1.5156 0.151 Uiso 0.5 1 calc R U P C 2
C36' C 0.0622(15) -0.4386(7) 1.580(2) 0.126(2) Uiso 0.5 1 d D U P C 2
H36C H 0.0406 -0.4486 1.6262 0.151 Uiso 0.5 1 calc R U P C 2
H36D H 0.1006 -0.4610 1.5749 0.151 Uiso 0.5 1 calc R U P C 2
C37 C 0.0830(6) -0.3821(5) 1.5856(6) 0.133(3) Uani 1 1 d D U . . .
C38 C 0.1281(7) -0.3677(7) 1.6557(8) 0.108(3) Uani 1 1 d . U . . .
C39 C 0.2021(6) -0.4039(6) 1.7378(7) 0.105(3) Uani 1 1 d . U . . .
H39A H 0.2264 -0.3712 1.7283 0.125 Uiso 1 1 calc R U . . .
H39B H 0.2321 -0.4338 1.7326 0.125 Uiso 1 1 calc R U . . .
C40 C 0.1155(5) -0.3989(5) 1.8372(6) 0.071(2) Uani 1 1 d . U . . .
H40A H 0.0853 -0.3993 1.7982 0.086 Uiso 1 1 calc R U . . .
C41 C 0.1785(5) -0.4025(5) 1.8188(7) 0.082(2) Uani 1 1 d . U . . .
C42 C 0.2213(5) -0.3999(5) 1.8765(7) 0.091(3) Uani 1 1 d . U . . .
H42A H 0.2657 -0.4030 1.8672 0.109 Uiso 1 1 calc R U . . .
C43 C 0.2006(5) -0.3931(6) 1.9451(7) 0.094(3) Uani 1 1 d . U . . .
H43A H 0.2302 -0.3901 1.9844 0.113 Uiso 1 1 calc R U . . .
C44 C 0.1353(5) -0.3904(5) 1.9590(6) 0.080(2) Uani 1 1 d . U . . .
H44A H 0.1208 -0.3852 2.0080 0.096 Uiso 1 1 calc R U . . .
C45 C -0.0096(3) -0.0566(2) 0.2438(4) 0.0268(12) Uani 1 1 d . U . . .
C46 C -0.0445(3) -0.0981(2) 0.2850(4) 0.0268(12) Uani 1 1 d . U . . .
C47 C -0.0621(3) -0.0912(3) 0.3577(4) 0.0297(13) Uani 1 1 d . U . . .
H47A H -0.0562 -0.0578 0.3803 0.036 Uiso 1 1 calc R U . . .
C48 C -0.0880(3) -0.1320(3) 0.3979(4) 0.0303(12) Uani 1 1 d . U . . .
H48A H -0.1004 -0.1263 0.4475 0.036 Uiso 1 1 calc R U . . .
C49 C -0.0962(3) -0.1816(2) 0.3658(4) 0.0264(12) Uani 1 1 d . U . . .
C50 C -0.1214(3) -0.2270(3) 0.4092(4) 0.0294(12) Uani 1 1 d . U . . .
C51 C -0.0980(3) -0.2382(3) 0.4795(4) 0.0297(12) Uani 1 1 d . U . . .
H51A H -0.0659 -0.2164 0.5005 0.036 Uiso 1 1 calc R U . . .
C52 C -0.1215(3) -0.2812(3) 0.5192(4) 0.0279(12) Uani 1 1 d . U . . .
C53 C -0.0963(3) -0.2944(3) 0.5925(4) 0.0306(13) Uani 1 1 d . U . . .
C54 C -0.0715(3) -0.2560(3) 0.6386(4) 0.0303(13) Uani 1 1 d . U . . .
H54A H -0.0715 -0.2201 0.6234 0.036 Uiso 1 1 calc R U . . .
C55 C -0.0469(3) -0.2692(3) 0.7063(4) 0.0335(13) Uani 1 1 d . U . . .
H55A H -0.0295 -0.2423 0.7366 0.040 Uiso 1 1 calc R U . . .
C56 C -0.0468(3) -0.3206(3) 0.7313(4) 0.0295(13) Uani 1 1 d . U . . .
C57 C -0.0715(3) -0.3596(3) 0.6855(4) 0.0359(14) Uani 1 1 d . U . . .
H57A H -0.0718 -0.3953 0.7014 0.043 Uiso 1 1 calc R U . . .
C58 C -0.0956(3) -0.3467(3) 0.6169(4) 0.0336(13) Uani 1 1 d . U . . .
H58A H -0.1120 -0.3737 0.5860 0.040 Uiso 1 1 calc R U . . .
C59 C -0.1677(3) -0.3129(3) 0.4868(4) 0.0316(13) Uani 1 1 d . U . . .
H59A H -0.1844 -0.3419 0.5137 0.038 Uiso 1 1 calc R U . . .
C60 C -0.1902(3) -0.3034(3) 0.4162(4) 0.0314(12) Uani 1 1 d . U . . .
C61 C -0.1661(3) -0.2598(3) 0.3780(4) 0.0316(13) Uani 1 1 d . U . . .
H61A H -0.1808 -0.2527 0.3295 0.038 Uiso 1 1 calc R U . . .
C62 C -0.2354(3) -0.3395(3) 0.3791(4) 0.0328(13) Uani 1 1 d . U . . .
C63 C -0.2370(4) -0.3928(3) 0.3969(5) 0.0411(15) Uani 1 1 d . U . . .
H63A H -0.2115 -0.4056 0.4363 0.049 Uiso 1 1 calc R U . . .
C64 C -0.2754(4) -0.4275(3) 0.3577(5) 0.0415(15) Uani 1 1 d . U . . .
H64A H -0.2771 -0.4636 0.3713 0.050 Uiso 1 1 calc R U . . .
C65 C -0.3110(3) -0.4094(3) 0.2988(4) 0.0323(14) Uani 1 1 d . U . . .
C66 C -0.3108(3) -0.3558(3) 0.2819(4) 0.0341(14) Uani 1 1 d . U . . .
H66A H -0.3358 -0.3430 0.2421 0.041 Uiso 1 1 calc R U . . .
C67 C -0.2747(3) -0.3216(3) 0.3225(4) 0.0357(14) Uani 1 1 d . U . . .
H67A H -0.2764 -0.2850 0.3119 0.043 Uiso 1 1 calc R U . . .
C68 C -0.0810(3) -0.1880(3) 0.2921(4) 0.0312(13) Uani 1 1 d . U . . .
H68A H -0.0884 -0.2211 0.2692 0.037 Uiso 1 1 calc R U . . .
C69 C -0.0550(3) -0.1469(2) 0.2509(4) 0.0307(13) Uani 1 1 d . U . . .
H69A H -0.0445 -0.1519 0.2005 0.037 Uiso 1 1 calc R U . . .
C70 C -0.0210(3) -0.3332(3) 0.8050(4) 0.0326(14) Uani 1 1 d . U . . .
C71 C -0.3504(3) -0.4463(3) 0.2535(4) 0.0310(14) Uani 1 1 d . U . . .
C72 C 0.1545(3) 0.0551(3) 0.1151(4) 0.0292(14) Uani 1 1 d . U . . .
C73 C 0.1949(3) 0.0903(3) 0.0699(4) 0.0304(13) Uani 1 1 d . U . . .
C74 C 0.2280(4) 0.0711(3) 0.0092(5) 0.0447(16) Uani 1 1 d . U . . .
H74A H 0.2243 0.0349 -0.0037 0.054 Uiso 1 1 calc R U . . .
C75 C 0.2658(4) 0.1032(3) -0.0321(5) 0.0447(16) Uani 1 1 d . U . . .
H75A H 0.2889 0.0887 -0.0722 0.054 Uiso 1 1 calc R U . . .
C76 C 0.2713(3) 0.1571(3) -0.0168(4) 0.0340(14) Uani 1 1 d . U . . .
C77 C 0.2359(3) 0.1770(3) 0.0419(4) 0.0333(13) Uani 1 1 d . U . . .
H77A H 0.2372 0.2136 0.0526 0.040 Uiso 1 1 calc R U . . .
C78 C 0.1987(3) 0.1435(3) 0.0849(4) 0.0325(13) Uani 1 1 d . U . . .
H78A H 0.1755 0.1576 0.1253 0.039 Uiso 1 1 calc R U . . .
C79 C 0.3178(3) 0.1910(3) -0.0557(4) 0.0366(14) Uani 1 1 d . U . . .
C80 C 0.3393(4) 0.1810(3) -0.1265(4) 0.0399(14) Uani 1 1 d . U . . .
H80A H 0.3206 0.1529 -0.1536 0.048 Uiso 1 1 calc R U . . .
C81 C 0.3881(4) 0.2111(3) -0.1594(4) 0.0395(14) Uani 1 1 d . U . . .
C82 C 0.4127(4) 0.1993(3) -0.2326(4) 0.0426(15) Uani 1 1 d . U . . .
C83 C 0.4122(4) 0.1484(3) -0.2622(5) 0.0525(17) Uani 1 1 d . U . . .
H83A H 0.3944 0.1204 -0.2340 0.063 Uiso 1 1 calc R U . . .
C84 C 0.4368(4) 0.1373(4) -0.3310(5) 0.0531(18) Uani 1 1 d . U . . .
H84A H 0.4339 0.1026 -0.3504 0.064 Uiso 1 1 calc R U . . .
C85 C 0.4653(4) 0.1764(3) -0.3713(5) 0.0475(17) Uani 1 1 d . U . . .
C86 C 0.4665(4) 0.2278(3) -0.3451(4) 0.0450(16) Uani 1 1 d . U . . .
H86A H 0.4852 0.2550 -0.3738 0.054 Uiso 1 1 calc R U . . .
C87 C 0.4405(4) 0.2391(3) -0.2772(5) 0.0466(16) Uani 1 1 d . U . . .
H87A H 0.4411 0.2745 -0.2599 0.056 Uiso 1 1 calc R U . . .
C88 C 0.4125(3) 0.2537(3) -0.1193(4) 0.0367(14) Uani 1 1 d . U . . .
H88A H 0.4444 0.2755 -0.1406 0.044 Uiso 1 1 calc R U . . .
C89 C 0.3906(3) 0.2645(3) -0.0486(4) 0.0331(13) Uani 1 1 d . U . . .
C90 C 0.3437(3) 0.2334(3) -0.0181(4) 0.0345(13) Uani 1 1 d . U . . .
H90A H 0.3288 0.2412 0.0301 0.041 Uiso 1 1 calc R U . . .
C91 C 0.4175(3) 0.3089(3) -0.0052(4) 0.0316(13) Uani 1 1 d . U . . .
C92 C 0.4322(3) 0.3571(3) -0.0390(4) 0.0340(13) Uani 1 1 d . U . . .
H92A H 0.4246 0.3619 -0.0901 0.041 Uiso 1 1 calc R U . . .
C93 C 0.4576(3) 0.3975(3) 0.0021(4) 0.0320(13) Uani 1 1 d . U . . .
H93A H 0.4689 0.4297 -0.0213 0.038 Uiso 1 1 calc R U . . .
C94 C 0.4670(3) 0.3921(2) 0.0771(4) 0.0268(12) Uani 1 1 d . U . . .
C95 C 0.4514(3) 0.3444(3) 0.1099(4) 0.0299(13) Uani 1 1 d . U . . .
H95A H 0.4580 0.3400 0.1612 0.036 Uiso 1 1 calc R U . . .
C96 C 0.4266(3) 0.3037(3) 0.0697(4) 0.0316(13) Uani 1 1 d . U . . .
H96A H 0.4157 0.2716 0.0935 0.038 Uiso 1 1 calc R U . . .
C97 C 0.4937(4) 0.1650(4) -0.4459(5) 0.0500(19) Uani 1 1 d . U . . .
C98 C 0.4977(3) 0.4350(3) 0.1208(4) 0.0258(13) Uani 1 1 d . U . . .
C99 C 0.3675(9) -0.0007(6) 0.6222(19) 0.29(2) Uani 1 1 d . . . . .
H99A H 0.3463 -0.0336 0.6365 0.347 Uiso 1 1 calc R U . . .
H99B H 0.4075 0.0029 0.6496 0.347 Uiso 1 1 calc R U . . .
H99C H 0.3765 -0.0013 0.5693 0.347 Uiso 1 1 calc R U . . .
O17 O 0.3274(4) 0.0423(4) 0.6384(6) 0.121(3) Uani 1 1 d . . . . .
H17O H 0.3004 0.0459 0.6045 0.145 Uiso 1 1 calc R U . . .
C100 C -0.2798(7) -0.5787(7) 0.7697(11) 0.140(6) Uani 1 1 d . . . . .
H10E H -0.3007 -0.5563 0.7329 0.168 Uiso 1 1 calc R U . . .
H10F H -0.3035 -0.5771 0.8160 0.168 Uiso 1 1 calc R U . . .
H10G H -0.2787 -0.6152 0.7519 0.168 Uiso 1 1 calc R U . . .
O18 O -0.2153(4) -0.5602(4) 0.7816(5) 0.101(3) Uani 1 1 d . . . . .
H18O H -0.2010 -0.5472 0.7424 0.122 Uiso 1 1 calc R U . . .
C101 C -0.2425(10) -0.2334(10) 1.1761(18) 0.124(10) Uiso 0.5 1 d D . P . .
H11E H -0.2288 -0.2039 1.1452 0.149 Uiso 0.5 1 calc R U P . .
H11F H -0.2562 -0.2201 1.2242 0.149 Uiso 0.5 1 calc R U P . .
H11G H -0.2780 -0.2518 1.1524 0.149 Uiso 0.5 1 calc R U P . .
O19 O -0.1889(6) -0.2702(5) 1.1861(8) 0.075(4) Uiso 0.5 1 d D . P . .
H19O H -0.1701 -0.2745 1.1457 0.091 Uiso 0.5 1 calc R U P . .
O20 O 0.1086(3) -0.2507(3) -0.2176(4) 0.0704(18) Uani 1 1 d . . . . .
H20C H 0.1139 -0.2709 -0.2544 0.084 Uiso 1 1 d R U . . .
H20D H 0.0778 -0.2624 -0.1920 0.084 Uiso 1 1 d R U . . .
O21 O 0.1290(4) 0.2502(4) -0.4379(5) 0.103(3) Uani 1 1 d . . . . .
H21B H 0.0977 0.2660 -0.4177 0.123 Uiso 1 1 d R U . . .
H21D H 0.1414 0.2748 -0.4663 0.123 Uiso 1 1 d R U . . .

loop_
_atom_site_aniso_label
_atom_site_aniso_U_11
_atom_site_aniso_U_22
_atom_site_aniso_U_33
_atom_site_aniso_U_23
_atom_site_aniso_U_13
_atom_site_aniso_U_12
Cu1 0.0256(4) 0.0203(3) 0.0208(4) 0.0045(3) -0.0008(3) 0.0016(3)
Cu2 0.0261(4) 0.0196(3) 0.0215(4) 0.0035(3) 0.0001(3) 0.0002(3)
Cu3 0.0471(4) 0.0352(4) 0.0212(3) -0.0025(4) -0.0066(3) 0.0052(4)
O1 0.061(4) 0.137(7) 0.066(5) -0.003(5) -0.006(3) 0.003(4)
O3 0.138(9) 0.170(10) 0.089(7) 0.038(7) 0.012(6) 0.054(8)
O4 0.162(10) 0.126(8) 0.102(7) -0.042(6) 0.063(7) 0.001(7)
O5 0.036(3) 0.033(2) 0.026(2) 0.0025(19) 0.004(2) -0.009(2)
O6 0.032(2) 0.027(2) 0.038(3) -0.002(2) 0.006(2) -0.005(2)
O7 0.033(2) 0.030(2) 0.027(2) -0.0074(19) 0.0005(19) -0.0106(19)
O8 0.034(2) 0.025(2) 0.027(2) -0.0084(19) -0.0008(19) -0.007(2)
O9 0.066(4) 0.084(5) 0.029(3) 0.009(3) 0.017(3) 0.007(3)
O10 0.059(3) 0.086(5) 0.027(3) -0.018(3) 0.003(3) -0.014(3)
O11 0.038(3) 0.025(2) 0.029(2) 0.0013(19) 0.006(2) -0.006(2)
O12 0.039(3) 0.037(3) 0.019(2) 0.0062(19) -0.0033(19) -0.010(2)
O13 0.052(3) 0.045(3) 0.029(3) 0.012(2) -0.011(2) -0.002(2)
O14 0.057(3) 0.041(3) 0.027(2) -0.001(2) -0.008(2) 0.010(2)
O15 0.035(3) 0.029(2) 0.041(3) -0.004(2) -0.010(2) -0.010(2)
O16 0.040(3) 0.032(2) 0.034(3) 0.000(2) -0.009(2) -0.010(2)
N1 0.028(3) 0.031(3) 0.023(3) 0.002(2) 0.000(2) -0.001(2)
N2 0.061(4) 0.055(4) 0.040(3) -0.019(3) -0.001(3) 0.015(3)
N3 0.043(4) 0.098(6) 0.043(4) 0.032(4) -0.012(3) -0.028(4)
N4 0.035(3) 0.027(3) 0.023(3) 0.001(2) -0.001(2) -0.003(2)
N5 0.062(4) 0.042(3) 0.029(3) 0.007(3) -0.006(3) -0.006(3)
N6 0.067(5) 0.128(9) 0.070(6) -0.019(6) 0.028(5) -0.016(6)
N7 0.068(5) 0.147(9) 0.046(5) -0.043(5) 0.024(4) -0.019(6)
N8 0.050(4) 0.065(4) 0.033(4) 0.005(3) -0.003(3) 0.020(3)
C1 0.038(3) 0.038(3) 0.024(3) 0.004(3) 0.001(2) 0.000(3)
C2 0.052(4) 0.049(4) 0.026(3) 0.005(3) 0.006(3) -0.003(3)
C3 0.047(3) 0.046(3) 0.028(3) -0.006(3) 0.006(3) -0.001(3)
C4 0.041(3) 0.039(3) 0.030(3) -0.005(3) 0.002(3) 0.003(3)
C5 0.035(3) 0.028(3) 0.028(3) 0.001(2) 0.001(2) -0.002(3)
C6 0.054(4) 0.042(3) 0.043(4) -0.007(3) 0.005(3) 0.003(3)
C7 0.061(4) 0.075(4) 0.057(4) -0.008(4) -0.001(4) 0.018(4)
C8 0.081(5) 0.088(5) 0.073(5) -0.006(4) 0.010(4) 0.028(4)
C17 0.059(4) 0.068(4) 0.032(3) 0.011(3) 0.009(3) -0.005(3)
C18 0.042(3) 0.051(3) 0.028(3) 0.005(3) 0.008(3) -0.007(3)
C19 0.064(4) 0.045(3) 0.034(3) -0.009(3) 0.004(3) -0.017(3)
C20 0.065(4) 0.034(3) 0.040(3) -0.005(3) 0.006(3) -0.005(3)
C21 0.049(4) 0.029(3) 0.028(3) 0.000(2) -0.001(3) -0.003(3)
C22 0.038(3) 0.038(3) 0.030(3) 0.007(3) 0.004(2) -0.004(3)
C23 0.081(5) 0.070(5) 0.056(4) -0.010(4) 0.003(4) -0.034(4)
C24 0.090(5) 0.084(5) 0.070(5) -0.010(4) 0.002(4) -0.035(4)
C25 0.079(5) 0.071(5) 0.073(5) 0.006(4) 0.006(4) -0.026(4)
C26 0.065(4) 0.057(4) 0.053(4) 0.017(3) 0.000(4) -0.007(4)
C27 0.061(4) 0.057(4) 0.047(4) 0.000(3) 0.003(3) -0.006(3)
C28 0.072(4) 0.082(5) 0.075(5) 0.000(4) 0.014(4) -0.004(4)
C29 0.116(4) 0.124(4) 0.102(3) -0.004(3) 0.003(3) 0.002(3)
C30 0.116(4) 0.124(4) 0.102(3) -0.004(3) 0.003(3) 0.002(3)
C31 0.116(4) 0.124(4) 0.102(3) -0.004(3) 0.003(3) 0.002(3)
C32 0.129(5) 0.130(5) 0.112(5) 0.002(5) 0.000(5) -0.003(5)
C37 0.118(5) 0.148(5) 0.133(5) 0.087(4) 0.087(4) 0.083(4)
C38 0.097(5) 0.136(6) 0.091(5) 0.048(5) 0.065(4) 0.055(5)
C39 0.080(5) 0.144(6) 0.090(5) 0.017(5) 0.034(5) 0.032(5)
C40 0.052(4) 0.105(5) 0.057(4) 0.001(4) 0.012(4) 0.022(4)
C41 0.061(4) 0.119(5) 0.067(5) 0.000(5) 0.012(4) 0.031(4)
C42 0.056(4) 0.139(6) 0.079(5) 0.013(5) 0.011(4) 0.033(5)
C43 0.064(5) 0.146(6) 0.073(5) 0.011(5) -0.010(4) 0.028(5)
C44 0.053(4) 0.132(6) 0.055(4) 0.011(5) -0.006(4) 0.028(5)
C45 0.027(3) 0.029(3) 0.024(3) 0.010(3) -0.001(2) -0.001(2)
C46 0.029(3) 0.026(3) 0.026(3) 0.008(2) -0.003(2) -0.003(2)
C47 0.034(3) 0.029(3) 0.025(3) -0.002(2) -0.002(2) -0.004(2)
C48 0.035(3) 0.034(3) 0.022(3) 0.003(2) 0.000(2) -0.005(2)
C49 0.026(2) 0.030(3) 0.023(3) 0.006(2) -0.006(2) -0.008(2)
C50 0.035(3) 0.032(3) 0.022(3) 0.005(2) -0.002(2) -0.007(2)
C51 0.033(3) 0.030(3) 0.027(3) 0.002(2) -0.004(2) -0.011(2)
C52 0.033(3) 0.030(3) 0.020(2) 0.005(2) -0.005(2) -0.006(2)
C53 0.035(3) 0.031(3) 0.025(3) 0.007(2) -0.003(2) -0.008(2)
C54 0.039(3) 0.028(3) 0.024(3) 0.006(2) -0.002(2) -0.007(2)
C55 0.042(3) 0.034(3) 0.025(3) 0.000(2) -0.009(3) -0.002(3)
C56 0.031(3) 0.037(3) 0.020(3) 0.005(2) -0.003(2) 0.002(3)
C57 0.044(3) 0.033(3) 0.031(3) 0.009(3) -0.008(3) -0.003(3)
C58 0.045(3) 0.031(3) 0.025(3) 0.003(2) -0.007(2) -0.006(3)
C59 0.038(3) 0.032(3) 0.025(3) 0.005(2) -0.003(2) -0.012(2)
C60 0.036(3) 0.034(3) 0.024(3) 0.004(2) -0.005(2) -0.011(2)
C61 0.036(3) 0.034(3) 0.024(3) 0.007(2) -0.004(2) -0.013(2)
C62 0.039(3) 0.034(3) 0.025(3) -0.001(2) -0.004(2) -0.015(3)
C63 0.049(3) 0.039(3) 0.035(3) 0.006(3) -0.017(3) -0.013(3)
C64 0.050(3) 0.034(3) 0.041(3) 0.006(3) -0.012(3) -0.016(3)
C65 0.033(3) 0.036(3) 0.028(3) -0.002(3) -0.004(2) -0.013(3)
C66 0.037(3) 0.034(3) 0.031(3) -0.002(3) -0.007(3) -0.010(3)
C67 0.039(3) 0.034(3) 0.034(3) 0.000(3) -0.009(3) -0.009(3)
C68 0.038(3) 0.031(3) 0.025(3) 0.002(2) 0.000(2) -0.009(2)
C69 0.042(3) 0.031(3) 0.019(3) 0.005(2) 0.000(2) -0.005(2)
C70 0.036(3) 0.040(3) 0.022(3) 0.002(3) 0.000(3) 0.005(3)
C71 0.030(3) 0.032(3) 0.030(3) -0.008(3) -0.002(3) -0.006(3)
C72 0.025(3) 0.029(3) 0.034(3) 0.000(3) 0.002(2) -0.002(2)
C73 0.028(3) 0.031(3) 0.032(3) -0.002(3) 0.005(2) -0.008(3)
C74 0.052(4) 0.034(3) 0.048(4) -0.015(3) 0.023(3) -0.015(3)
C75 0.049(3) 0.041(3) 0.044(3) -0.016(3) 0.019(3) -0.021(3)
C76 0.034(3) 0.039(3) 0.029(3) -0.009(3) 0.011(2) -0.015(3)
C77 0.034(3) 0.031(3) 0.035(3) -0.007(2) 0.007(2) -0.011(2)
C78 0.030(3) 0.033(3) 0.035(3) -0.006(3) 0.008(2) -0.001(3)
C79 0.039(3) 0.037(3) 0.034(3) -0.010(2) 0.006(2) -0.018(2)
C80 0.046(3) 0.043(3) 0.031(3) -0.016(3) 0.009(3) -0.022(3)
C81 0.043(3) 0.043(3) 0.033(3) -0.011(3) 0.009(3) -0.022(3)
C82 0.045(3) 0.053(3) 0.030(3) -0.011(3) 0.011(3) -0.020(3)
C83 0.065(4) 0.055(3) 0.038(3) -0.017(3) 0.018(3) -0.028(3)
C84 0.062(4) 0.060(4) 0.038(3) -0.020(3) 0.014(3) -0.025(3)
C85 0.047(3) 0.064(4) 0.031(3) -0.012(3) 0.007(3) -0.016(3)
C86 0.048(3) 0.060(4) 0.027(3) -0.007(3) 0.010(3) -0.017(3)
C87 0.052(3) 0.053(3) 0.035(3) -0.011(3) 0.010(3) -0.021(3)
C88 0.040(3) 0.043(3) 0.028(3) -0.009(2) 0.008(2) -0.020(3)
C89 0.032(3) 0.038(3) 0.029(3) -0.008(2) 0.005(2) -0.013(2)
C90 0.039(3) 0.038(3) 0.026(3) -0.010(2) 0.008(2) -0.013(3)
C91 0.033(3) 0.033(3) 0.029(3) -0.012(2) 0.009(2) -0.012(2)
C92 0.038(3) 0.037(3) 0.028(3) -0.010(2) 0.005(2) -0.014(2)
C93 0.035(3) 0.033(3) 0.028(3) -0.005(2) 0.008(2) -0.012(3)
C94 0.025(3) 0.027(3) 0.029(3) -0.008(2) 0.005(2) -0.006(2)
C95 0.035(3) 0.030(3) 0.025(3) -0.005(2) 0.000(2) -0.007(2)
C96 0.036(3) 0.029(3) 0.031(3) -0.002(2) 0.005(2) -0.007(2)
C97 0.049(4) 0.072(4) 0.029(3) -0.017(3) 0.002(3) -0.003(3)
C98 0.022(3) 0.027(3) 0.029(3) -0.004(2) 0.003(2) 0.000(2)
C99 0.121(13) 0.077(10) 0.67(7) 0.06(2) 0.16(2) 0.047(10)
O17 0.092(6) 0.128(8) 0.142(9) -0.023(7) -0.016(6) -0.017(6)
C100 0.089(10) 0.176(16) 0.156(15) 0.056(14) -0.019(10) -0.014(11)
O18 0.092(6) 0.110(6) 0.102(6) 0.020(5) 0.023(5) 0.011(5)
O20 0.068(4) 0.081(4) 0.063(4) -0.021(3) 0.003(3) -0.024(4)
O21 0.090(6) 0.114(7) 0.103(7) -0.012(5) 0.004(5) 0.007(5)

loop_
_atom_type_symbol
_atom_type_description
_atom_type_scat_dispersion_real
_atom_type_scat_dispersion_imag
_atom_type_scat_source
C C 0.0033 0.0016 'International Tables Vol C Tables 4.2.6.8 and 6.1.1.4'
H H 0.0000 0.0000 'International Tables Vol C Tables 4.2.6.8 and 6.1.1.4'
N N 0.0061 0.0033 'International Tables Vol C Tables 4.2.6.8 and 6.1.1.4'
O O 0.0106 0.0060 'International Tables Vol C Tables 4.2.6.8 and 6.1.1.4'
Cu Cu 0.3201 1.2651 'International Tables Vol C Tables 4.2.6.8 and 6.1.1.4'

loop_
_geom_angle_atom_site_label_1
_geom_angle_atom_site_label_2
_geom_angle_atom_site_label_3
_geom_angle
_geom_angle_site_symmetry_1
_geom_angle_site_symmetry_3
_geom_angle_publ_flag
O15 Cu1 O7 171.0(2) 3_545 3_455 ?
O15 Cu1 O11 87.8(2) 3_545 . ?
O7 Cu1 O11 91.9(2) 3_455 . ?
O15 Cu1 O5 91.7(2) 3_545 . ?
O7 Cu1 O5 85.7(2) 3_455 . ?
O11 Cu1 O5 161.17(19) . . ?
O15 Cu1 N4 93.4(2) 3_545 1_556 ?
O7 Cu1 N4 95.6(2) 3_455 1_556 ?
O11 Cu1 N4 100.0(2) . 1_556 ?
O5 Cu1 N4 98.8(2) . 1_556 ?
O15 Cu1 Cu2 85.68(15) 3_545 . ?
O7 Cu1 Cu2 85.38(15) 3_455 . ?
O11 Cu1 Cu2 80.62(14) . . ?
O5 Cu1 Cu2 80.58(14) . . ?
N4 Cu1 Cu2 178.83(15) 1_556 . ?
O6 Cu2 O12 171.8(2) . . ?
O6 Cu2 O16 92.0(2) . 3_545 ?
O12 Cu2 O16 87.2(2) . 3_545 ?
O6 Cu2 O8 88.1(2) . 3_455 ?
O12 Cu2 O8 90.2(2) . 3_455 ?
O16 Cu2 O8 162.5(2) 3_545 3_455 ?
O6 Cu2 N1 89.2(2) . . ?
O12 Cu2 N1 99.0(2) . . ?
O16 Cu2 N1 99.7(2) 3_545 . ?
O8 Cu2 N1 97.8(2) 3_455 . ?
O6 Cu2 Cu1 85.81(14) . . ?
O12 Cu2 Cu1 86.03(15) . . ?
O16 Cu2 Cu1 80.94(14) 3_545 . ?
O8 Cu2 Cu1 81.62(14) 3_455 . ?
N1 Cu2 Cu1 174.95(14) . . ?
O10 Cu3 O13 171.8(2) 4_546 . ?
O10 Cu3 N5 93.9(3) 4_546 . ?
O13 Cu3 N5 86.8(2) . . ?
O10 Cu3 N8 90.2(3) 4_546 1_554 ?
O13 Cu3 N8 92.3(2) . 1_554 ?
N5 Cu3 N8 157.8(3) . 1_554 ?
C72 O5 Cu1 124.9(4) . . ?
C72 O6 Cu2 120.8(4) . . ?
C98 O7 Cu1 120.7(4) . 3 ?
C98 O8 Cu2 123.1(4) . 3 ?
C97 O10 Cu3 111.3(6) . 4_553 ?
C45 O11 Cu1 124.8(4) . . ?
C45 O12 Cu2 119.9(4) . . ?
C70 O13 Cu3 109.1(4) . . ?
C71 O15 Cu1 119.5(4) . 3_445 ?
C71 O16 Cu2 124.9(4) . 3_445 ?
C1 N1 C5 117.6(6) . . ?
C1 N1 Cu2 117.5(4) . . ?
C5 N1 Cu2 124.3(4) . . ?
C7 N2 C6 124.6(7) . . ?
C7 N2 H2A 117.7 . . ?
C6 N2 H2A 117.7 . . ?
C16' N3 C17 116.3(11) . . ?
C17 N3 C16 129.3(9) . . ?
C17 N3 H3N 115.3 . . ?
C16 N3 H3N 115.3 . . ?
C22 N4 C21 118.4(6) . . ?
C22 N4 Cu1 123.1(5) . 1_554 ?
C21 N4 Cu1 118.3(4) . 1_554 ?
C23 N5 C27 116.1(8) . . ?
C23 N5 Cu3 122.1(6) . . ?
C27 N5 Cu3 121.8(6) . . ?
C29 N6 C28 120.7(13) . . ?
C29 N6 H6A 119.6 . . ?
C28 N6 H6A 119.6 . . ?
C38 N7 C39 119.7(14) . . ?
C38 N7 H7A 120.2 . . ?
C39 N7 H7A 120.2 . . ?
C44 N8 C40 117.5(8) . . ?
C44 N8 Cu3 120.0(6) . 1_556 ?
C40 N8 Cu3 122.1(6) . 1_556 ?
N1 C1 C2 122.3(6) . . ?
N1 C1 H1A 118.9 . . ?
C2 C1 H1A 118.9 . . ?
C3 C2 C1 119.2(7) . . ?
C3 C2 H2B 120.4 . . ?
C1 C2 H2B 120.4 . . ?
C2 C3 C4 120.8(6) . . ?
C2 C3 H3A 119.6 . . ?
C4 C3 H3A 119.6 . . ?
C5 C4 C3 115.8(6) . . ?
C5 C4 C6 121.3(6) . . ?
C3 C4 C6 122.9(6) . . ?
N1 C5 C4 124.3(6) . . ?
N1 C5 H5A 117.9 . . ?
C4 C5 H5A 117.9 . . ?
N2 C6 C4 113.2(6) . . ?
N2 C6 H6B 108.9 . . ?
C4 C6 H6B 108.9 . . ?
N2 C6 H6C 108.9 . . ?
C4 C6 H6C 108.9 . . ?
H6B C6 H6C 107.8 . . ?
O1 C7 N2 121.1(8) . . ?
O1 C7 C8 121.1(9) . . ?
N2 C7 C8 117.9(9) . . ?
C9 C8 C7 115.1(11) . . ?
C9' C8 C7 121.4(13) . . ?
C8 C9 C10 115.4(14) . . ?
C8 C9 H9A 108.4 . . ?
C10 C9 H9A 108.4 . . ?
C8 C9 H9B 108.4 . . ?
C10 C9 H9B 108.4 . . ?
H9A C9 H9B 107.5 . . ?
C9 C10 C11 115.7(16) . . ?
C9 C10 H10A 108.4 . . ?
C11 C10 H10A 108.4 . . ?
C9 C10 H10B 108.4 . . ?
C11 C10 H10B 108.4 . . ?
H10A C10 H10B 107.4 . . ?
C12 C11 C10 105.4(16) . . ?
C12 C11 H11A 110.7 . . ?
C10 C11 H11A 110.7 . . ?
C12 C11 H11B 110.7 . . ?
C10 C11 H11B 110.7 . . ?
H11A C11 H11B 108.8 . . ?
C11 C12 C13 111.2(15) . . ?
C11 C12 H12A 109.4 . . ?
C13 C12 H12A 109.4 . . ?
C11 C12 H12B 109.4 . . ?
C13 C12 H12B 109.4 . . ?
H12A C12 H12B 108.0 . . ?
C14 C13 C12 113.3(15) . . ?
C14 C13 H13A 108.9 . . ?
C12 C13 H13A 108.9 . . ?
C14 C13 H13B 108.9 . . ?
C12 C13 H13B 108.9 . . ?
H13A C13 H13B 107.7 . . ?
C13 C14 C15 112.4(15) . . ?
C13 C14 H14A 109.1 . . ?
C15 C14 H14A 109.1 . . ?
C13 C14 H14B 109.1 . . ?
C15 C14 H14B 109.1 . . ?
H14A C14 H14B 107.9 . . ?
C14 C15 C16 107.2(15) . . ?
C14 C15 H15A 110.3 . . ?
C16 C15 H15A 110.3 . . ?
C14 C15 H15B 110.3 . . ?
C16 C15 H15B 110.3 . . ?
H15A C15 H15B 108.5 . . ?
O2 C16 N3 99.6(12) . . ?
O2 C16 C15 129.1(15) . . ?
N3 C16 C15 126.8(14) . . ?
C8 C9' C10' 128.3(18) . . ?
C8 C9' H9'A 105.2 . . ?
C10' C9' H9'A 105.2 . . ?
C8 C9' H9'B 105.2 . . ?
C10' C9' H9'B 105.2 . . ?
H9'A C9' H9'B 105.9 . . ?
C11' C10' C9' 106.3(18) . . ?
C11' C10' H10C 110.5 . . ?
C9' C10' H10C 110.5 . . ?
C11' C10' H10D 110.5 . . ?
C9' C10' H10D 110.5 . . ?
H10C C10' H10D 108.7 . . ?
C10' C11' C12' 108.8(17) . . ?
C10' C11' H11C 109.9 . . ?
C12' C11' H11C 109.9 . . ?
C10' C11' H11D 109.9 . . ?
C12' C11' H11D 109.9 . . ?
H11C C11' H11D 108.3 . . ?
C13' C12' C11' 117.7(19) . . ?
C13' C12' H12C 107.9 . . ?
C11' C12' H12C 107.9 . . ?
C13' C12' H12D 107.9 . . ?
C11' C12' H12D 107.9 . . ?
H12C C12' H12D 107.2 . . ?
C12' C13' C14' 112.6(19) . . ?
C12' C13' H13C 109.1 . . ?
C14' C13' H13C 109.1 . . ?
C12' C13' H13D 109.1 . . ?
C14' C13' H13D 109.1 . . ?
H13C C13' H13D 107.8 . . ?
C15' C14' C13' 114.8(18) . . ?
C15' C14' H14C 108.6 . . ?
C13' C14' H14C 108.6 . . ?
C15' C14' H14D 108.6 . . ?
C13' C14' H14D 108.6 . . ?
H14C C14' H14D 107.6 . . ?
C14' C15' C16' 105.4(16) . . ?
C14' C15' H15C 110.7 . . ?
C16' C15' H15C 110.7 . . ?
C14' C15' H15D 110.7 . . ?
C16' C15' H15D 110.7 . . ?
H15C C15' H15D 108.8 . . ?
N3 C16' O2' 128.3(16) . . ?
N3 C16' C15' 112.9(15) . . ?
O2' C16' C15' 102.7(15) . . ?
N3 C17 C18 116.6(7) . . ?
N3 C17 H17A 108.1 . . ?
C18 C17 H17A 108.1 . . ?
N3 C17 H17B 108.1 . . ?
C18 C17 H17B 108.1 . . ?
H17A C17 H17B 107.3 . . ?
C19 C18 C22 119.0(7) . . ?
C19 C18 C17 118.7(7) . . ?
C22 C18 C17 122.3(7) . . ?
C18 C19 C20 118.8(7) . . ?
C18 C19 H19A 120.6 . . ?
C20 C19 H19A 120.6 . . ?
C21 C20 C19 118.9(7) . . ?
C21 C20 H20A 120.5 . . ?
C19 C20 H20A 120.5 . . ?
N4 C21 C20 122.3(7) . . ?
N4 C21 H21A 118.9 . . ?
C20 C21 H21A 118.9 . . ?
N4 C22 C18 122.6(7) . . ?
N4 C22 H22A 118.7 . . ?
C18 C22 H22A 118.7 . . ?
N5 C23 C24 125.0(9) . . ?
N5 C23 H23A 117.5 . . ?
C24 C23 H23A 117.5 . . ?
C25 C24 C23 118.3(10) . . ?
C25 C24 H24A 120.9 . . ?
C23 C24 H24A 120.9 . . ?
C24 C25 C26 118.7(10) . . ?
C24 C25 H25A 120.6 . . ?
C26 C25 H25A 120.6 . . ?
C27 C26 C25 117.6(9) . . ?
C27 C26 C28 123.6(9) . . ?
C25 C26 C28 118.8(9) . . ?
N5 C27 C26 123.9(9) . . ?
N5 C27 H27A 118.1 . . ?
C26 C27 H27A 118.1 . . ?
N6 C28 C26 113.9(9) . . ?
N6 C28 H28A 108.8 . . ?
C26 C28 H28A 108.8 . . ?
N6 C28 H28B 108.8 . . ?
C26 C28 H28B 108.8 . . ?
H28A C28 H28B 107.7 . . ?
O3 C29 N6 123.5(18) . . ?
O3 C29 C30 124.9(18) . . ?
N6 C29 C30 111.5(16) . . ?
C31 C30 C29 118.4(13) . . ?
C31 C30 H30A 107.7 . . ?
C29 C30 H30A 107.7 . . ?
C31 C30 H30B 107.7 . . ?
C29 C30 H30B 107.7 . . ?
H30A C30 H30B 107.1 . . ?
C30 C31 C32 115.3(11) . . ?
C30 C31 H31A 108.4 . . ?
C32 C31 H31A 108.4 . . ?
C30 C31 H31B 108.4 . . ?
C32 C31 H31B 108.4 . . ?
H31A C31 H31B 107.5 . . ?
C33 C32 C31 111.51(15) . . ?
C33' C32 C31 111.44(15) . . ?
C32 C33 C34 105.5(16) . . ?
C32 C33 H33A 110.6 . . ?
C34 C33 H33A 110.6 . . ?
C32 C33 H33B 110.6 . . ?
C34 C33 H33B 110.6 . . ?
H33A C33 H33B 108.8 . . ?
C35 C34 C33 104.7(17) . . ?
C35 C34 H34C 110.8 . . ?
C33 C34 H34C 110.8 . . ?
C35 C34 H34D 110.8 . . ?
C33 C34 H34D 110.8 . . ?
H34C C34 H34D 108.9 . . ?
C34 C35 C36 111.55(15) . . ?
C34 C35 H35C 109.3 . . ?
C36 C35 H35C 109.3 . . ?
C34 C35 H35D 109.3 . . ?
C36 C35 H35D 109.3 . . ?
H35C C35 H35D 108.0 . . ?
C35 C36 C37 111.51(15) . . ?
C35 C36 H36A 109.3 . . ?
C37 C36 H36A 109.3 . . ?
C35 C36 H36B 109.3 . . ?
C37 C36 H36B 109.3 . . ?
H36A C36 H36B 108.0 . . ?
C32 C33' C34' 106.2(18) . . ?
C32 C33' H33C 110.5 . . ?
C34' C33' H33C 110.5 . . ?
C32 C33' H33D 110.5 . . ?
C34' C33' H33D 110.5 . . ?
H33C C33' H33D 108.7 . . ?
C33' C34' C35' 113(3) . . ?
C33' C34' H34A 109.1 . . ?
C35' C34' H34A 109.1 . . ?
C33' C34' H34B 109.1 . . ?
C35' C34' H34B 109.1 . . ?
H34A C34' H34B 107.8 . . ?
C36' C35' C34' 113(3) . . ?
C36' C35' H35A 108.9 . . ?
C34' C35' H35A 108.9 . . ?
C36' C35' H35B 108.9 . . ?
C34' C35' H35B 108.9 . . ?
H35A C35' H35B 107.7 . . ?
C37 C36' C35' 115(2) . . ?
C37 C36' H36C 108.6 . . ?
C35' C36' H36C 108.6 . . ?
C37 C36' H36D 108.6 . . ?
C35' C36' H36D 108.6 . . ?
H36C C36' H36D 107.6 . . ?
C36 C37 C38 145.8(10) . . ?
C36' C37 C38 115.9(16) . . ?
O4 C38 N7 127.5(18) . . ?
O4 C38 C37 121.2(13) . . ?
N7 C38 C37 111.1(15) . . ?
N7 C39 C41 116.6(10) . . ?
N7 C39 H39A 108.1 . . ?
C41 C39 H39A 108.1 . . ?
N7 C39 H39B 108.1 . . ?
C41 C39 H39B 108.1 . . ?
H39A C39 H39B 107.3 . . ?
N8 C40 C41 125.0(10) . . ?
N8 C40 H40A 117.5 . . ?
C41 C40 H40A 117.5 . . ?
C40 C41 C42 116.1(10) . . ?
C40 C41 C39 122.7(10) . . ?
C42 C41 C39 120.9(10) . . ?
C43 C42 C41 120.3(10) . . ?
C43 C42 H42A 119.8 . . ?
C41 C42 H42A 119.8 . . ?
C42 C43 C44 119.8(11) . . ?
C42 C43 H43A 120.1 . . ?
C44 C43 H43A 120.1 . . ?
N8 C44 C43 121.0(10) . . ?
N8 C44 H44A 119.5 . . ?
C43 C44 H44A 119.5 . . ?
O11 C45 O12 125.5(6) . . ?
O11 C45 C46 117.7(6) . . ?
O12 C45 C46 116.7(6) . . ?
C47 C46 C69 119.5(6) . . ?
C47 C46 C45 121.6(6) . . ?
C69 C46 C45 118.7(6) . . ?
C48 C47 C46 121.1(6) . . ?
C48 C47 H47A 119.4 . . ?
C46 C47 H47A 119.4 . . ?
C47 C48 C49 120.2(6) . . ?
C47 C48 H48A 119.9 . . ?
C49 C48 H48A 119.9 . . ?
C68 C49 C48 118.7(6) . . ?
C68 C49 C50 120.1(6) . . ?
C48 C49 C50 121.2(6) . . ?
C61 C50 C51 119.6(6) . . ?
C61 C50 C49 119.3(5) . . ?
C51 C50 C49 121.0(6) . . ?
C52 C51 C50 120.4(6) . . ?
C52 C51 H51A 119.8 . . ?
C50 C51 H51A 119.8 . . ?
C59 C52 C51 118.6(6) . . ?
C59 C52 C53 120.3(6) . . ?
C51 C52 C53 121.1(6) . . ?
C54 C53 C58 118.1(6) . . ?
C54 C53 C52 121.6(6) . . ?
C58 C53 C52 120.3(6) . . ?
C55 C54 C53 120.6(6) . . ?
C55 C54 H54A 119.7 . . ?
C53 C54 H54A 119.7 . . ?
C54 C55 C56 121.7(6) . . ?
C54 C55 H55A 119.1 . . ?
C56 C55 H55A 119.1 . . ?
C55 C56 C57 118.2(6) . . ?
C55 C56 C70 120.1(6) . . ?
C57 C56 C70 121.7(6) . . ?
C58 C57 C56 120.4(6) . . ?
C58 C57 H57A 119.8 . . ?
C56 C57 H57A 119.8 . . ?
C57 C58 C53 120.9(6) . . ?
C57 C58 H58A 119.5 . . ?
C53 C58 H58A 119.5 . . ?
C52 C59 C60 122.0(6) . . ?
C52 C59 H59A 119.0 . . ?
C60 C59 H59A 119.0 . . ?
C59 C60 C61 118.2(6) . . ?
C59 C60 C62 122.1(6) . . ?
C61 C60 C62 119.6(6) . . ?
C50 C61 C60 121.3(6) . . ?
C50 C61 H61A 119.4 . . ?
C60 C61 H61A 119.4 . . ?
C63 C62 C67 118.2(6) . . ?
C63 C62 C60 120.7(6) . . ?
C67 C62 C60 121.0(6) . . ?
C64 C63 C62 120.7(7) . . ?
C64 C63 H63A 119.7 . . ?
C62 C63 H63A 119.7 . . ?
C65 C64 C63 120.1(7) . . ?
C65 C64 H64A 120.0 . . ?
C63 C64 H64A 120.0 . . ?
C64 C65 C66 119.4(6) . . ?
C64 C65 C71 121.2(6) . . ?
C66 C65 C71 119.4(6) . . ?
C67 C66 C65 120.1(7) . . ?
C67 C66 H66A 119.9 . . ?
C65 C66 H66A 119.9 . . ?
C66 C67 C62 121.4(7) . . ?
C66 C67 H67A 119.3 . . ?
C62 C67 H67A 119.3 . . ?
C49 C68 C69 121.5(6) . . ?
C49 C68 H68A 119.3 . . ?
C69 C68 H68A 119.3 . . ?
C68 C69 C46 118.9(6) . . ?
C68 C69 H69A 120.6 . . ?
C46 C69 H69A 120.6 . . ?
O14 C70 O13 122.5(6) . . ?
O14 C70 C56 121.5(6) . . ?
O13 C70 C56 116.0(6) . . ?
O15 C71 O16 126.6(6) . . ?
O15 C71 C65 116.0(6) . . ?
O16 C71 C65 117.3(6) . . ?
O5 C72 O6 125.4(6) . . ?
O5 C72 C73 117.3(6) . . ?
O6 C72 C73 117.3(6) . . ?
C78 C73 C74 118.0(6) . . ?
C78 C73 C72 120.8(6) . . ?
C74 C73 C72 121.1(6) . . ?
C75 C74 C73 121.2(7) . . ?
C75 C74 H74A 119.4 . . ?
C73 C74 H74A 119.4 . . ?
C74 C75 C76 121.6(7) . . ?
C74 C75 H75A 119.2 . . ?
C76 C75 H75A 119.2 . . ?
C77 C76 C75 117.4(6) . . ?
C77 C76 C79 120.5(6) . . ?
C75 C76 C79 121.8(6) . . ?
C78 C77 C76 120.5(6) . . ?
C78 C77 H77A 119.7 . . ?
C76 C77 H77A 119.7 . . ?
C73 C78 C77 121.1(6) . . ?
C73 C78 H78A 119.4 . . ?
C77 C78 H78A 119.4 . . ?
C90 C79 C80 118.2(6) . . ?
C90 C79 C76 118.3(6) . . ?
C80 C79 C76 123.4(6) . . ?
C79 C80 C81 122.0(6) . . ?
C79 C80 H80A 119.0 . . ?
C81 C80 H80A 119.0 . . ?
C88 C81 C80 117.5(6) . . ?
C88 C81 C82 120.3(6) . . ?
C80 C81 C82 122.2(6) . . ?
C83 C82 C87 116.2(7) . . ?
C83 C82 C81 122.5(7) . . ?
C87 C82 C81 121.3(7) . . ?
C84 C83 C82 122.1(8) . . ?
C84 C83 H83A 118.9 . . ?
C82 C83 H83A 118.9 . . ?
C85 C84 C83 120.0(8) . . ?
C85 C84 H84A 120.0 . . ?
C83 C84 H84A 120.0 . . ?
C84 C85 C86 120.3(7) . . ?
C84 C85 C97 121.0(8) . . ?
C86 C85 C97 118.7(8) . . ?
C87 C86 C85 119.7(8) . . ?
C87 C86 H86A 120.1 . . ?
C85 C86 H86A 120.1 . . ?
C86 C87 C82 121.6(8) . . ?
C86 C87 H87A 119.2 . . ?
C82 C87 H87A 119.2 . . ?
C89 C88 C81 120.9(6) . . ?
C89 C88 H88A 119.6 . . ?
C81 C88 H88A 119.6 . . ?
C90 C89 C88 119.6(6) . . ?
C90 C89 C91 119.3(6) . . ?
C88 C89 C91 121.0(6) . . ?
C89 C90 C79 121.7(6) . . ?
C89 C90 H90A 119.2 . . ?
C79 C90 H90A 119.2 . . ?
C96 C91 C92 118.9(6) . . ?
C96 C91 C89 120.4(6) . . ?
C92 C91 C89 120.7(6) . . ?
C93 C92 C91 119.8(6) . . ?
C93 C92 H92A 120.1 . . ?
C91 C92 H92A 120.1 . . ?
C92 C93 C94 121.0(6) . . ?
C92 C93 H93A 119.5 . . ?
C94 C93 H93A 119.5 . . ?
C93 C94 C95 118.5(6) . . ?
C93 C94 C98 120.8(6) . . ?
C95 C94 C98 120.6(6) . . ?
C96 C95 C94 121.2(6) . . ?
C96 C95 H95A 119.4 . . ?
C94 C95 H95A 119.4 . . ?
C95 C96 C91 120.5(6) . . ?
C95 C96 H96A 119.7 . . ?
C91 C96 H96A 119.7 . . ?
O9 C97 O10 123.3(7) . . ?
O9 C97 C85 121.5(8) . . ?
O10 C97 C85 115.2(8) . . ?
O7 C98 O8 125.6(6) . . ?
O7 C98 C94 117.6(6) . . ?
O8 C98 C94 116.8(6) . . ?
O17 C99 H99A 109.5 . . ?
O17 C99 H99B 109.5 . . ?
H99A C99 H99B 109.5 . . ?
O17 C99 H99C 109.5 . . ?
H99A C99 H99C 109.5 . . ?
H99B C99 H99C 109.5 . . ?
C99 O17 H17O 109.5 . . ?
O18 C100 H10E 109.5 . . ?
O18 C100 H10F 109.5 . . ?
H10E C100 H10F 109.5 . . ?
O18 C100 H10G 109.5 . . ?
H10E C100 H10G 109.5 . . ?
H10F C100 H10G 109.5 . . ?
C100 O18 H18O 109.5 . . ?
O19 C101 H11E 109.5 . . ?
O19 C101 H11F 109.5 . . ?
H11E C101 H11F 109.5 . . ?
O19 C101 H11G 109.5 . . ?
H11E C101 H11G 109.5 . . ?
H11F C101 H11G 109.5 . . ?
C101 O19 H19O 109.5 . . ?
H20C O20 H20D 108.5 . . ?
H21B O21 H21D 98.9 . . ?

loop_
_geom_bond_atom_site_label_1
_geom_bond_atom_site_label_2
_geom_bond_distance
_geom_bond_site_symmetry_2
_geom_bond_publ_flag
Cu1 O15 1.940(4) 3_545 ?
Cu1 O7 1.943(4) 3_455 ?
Cu1 O11 2.000(5) . ?
Cu1 O5 2.005(4) . ?
Cu1 N4 2.164(6) 1_556 ?
Cu1 Cu2 2.6843(9) . ?
Cu2 O6 1.933(5) . ?
Cu2 O12 1.937(5) . ?
Cu2 O16 1.957(5) 3_545 ?
Cu2 O8 2.000(4) 3_455 ?
Cu2 N1 2.189(6) . ?
Cu3 O10 1.913(6) 4_546 ?
Cu3 O13 1.917(5) . ?
Cu3 N5 2.054(7) . ?
Cu3 N8 2.079(7) 1_554 ?
O1 C7 1.273(11) . ?
O3 C29 1.240(19) . ?
O4 C38 1.202(18) . ?
O5 C72 1.249(8) . ?
O6 C72 1.271(8) . ?
O7 C98 1.254(8) . ?
O7 Cu1 1.943(4) 3 ?
O8 C98 1.276(8) . ?
O8 Cu2 2.000(4) 3 ?
O9 C97 1.222(11) . ?
O10 C97 1.296(11) . ?
O10 Cu3 1.913(6) 4_553 ?
O11 C45 1.256(8) . ?
O12 C45 1.272(8) . ?
O13 C70 1.302(9) . ?
O14 C70 1.224(9) . ?
O15 C71 1.261(9) . ?
O15 Cu1 1.940(4) 3_445 ?
O16 C71 1.262(8) . ?
O16 Cu2 1.957(5) 3_445 ?
N1 C1 1.333(9) . ?
N1 C5 1.343(8) . ?
N2 C7 1.294(11) . ?
N2 C6 1.461(9) . ?
N2 H2A 0.8800 . ?
N3 C16' 1.206(18) . ?
N3 C17 1.425(11) . ?
N3 C16 1.456(18) . ?
N3 H3N 0.8800 . ?
N4 C22 1.343(9) . ?
N4 C21 1.348(8) . ?
N4 Cu1 2.164(6) 1_554 ?
N5 C23 1.296(10) . ?
N5 C27 1.353(11) . ?
N6 C29 1.24(2) . ?
N6 C28 1.448(15) . ?
N6 H6A 0.8800 . ?
N7 C38 1.272(16) . ?
N7 C39 1.433(16) . ?
N7 H7A 0.8800 . ?
N8 C44 1.322(12) . ?
N8 C40 1.324(11) . ?
N8 Cu3 2.079(7) 1_556 ?
C1 C2 1.402(10) . ?
C1 H1A 0.9500 . ?
C2 C3 1.335(10) . ?
C2 H2B 0.9500 . ?
C3 C4 1.411(10) . ?
C3 H3A 0.9500 . ?
C4 C5 1.391(9) . ?
C4 C6 1.496(10) . ?
C5 H5A 0.9500 . ?
C6 H6B 0.9900 . ?
C6 H6C 0.9900 . ?
C7 C8 1.525(14) . ?
C8 C9 1.347(19) . ?
C8 C9' 1.39(2) . ?
O2 C16 1.45(2) . ?
C9 C10 1.44(2) . ?
C9 H9A 0.9900 . ?
C9 H9B 0.9900 . ?
C10 C11 1.62(3) . ?
C10 H10A 0.9900 . ?
C10 H10B 0.9900 . ?
C11 C12 1.55(3) . ?
C11 H11A 0.9900 . ?
C11 H11B 0.9900 . ?
C12 C13 1.56(3) . ?
C12 H12A 0.9900 . ?
C12 H12B 0.9900 . ?
C13 C14 1.46(2) . ?
C13 H13A 0.9900 . ?
C13 H13B 0.9900 . ?
C14 C15 1.51(2) . ?
C14 H14A 0.9900 . ?
C14 H14B 0.9900 . ?
C15 C16 1.51(2) . ?
C15 H15A 0.9900 . ?
C15 H15B 0.9900 . ?
O2' C16' 1.28(2) . ?
C9' C10' 1.68(3) . ?
C9' H9'A 0.9900 . ?
C9' H9'B 0.9900 . ?
C10' C11' 1.44(3) . ?
C10' H10C 0.9900 . ?
C10' H10D 0.9900 . ?
C11' C12' 1.64(3) . ?
C11' H11C 0.9900 . ?
C11' H11D 0.9900 . ?
C12' C13' 1.38(3) . ?
C12' H12C 0.9900 . ?
C12' H12D 0.9900 . ?
C13' C14' 1.55(3) . ?
C13' H13C 0.9900 . ?
C13' H13D 0.9900 . ?
C14' C15' 1.54(3) . ?
C14' H14C 0.9900 . ?
C14' H14D 0.9900 . ?
C15' C16' 1.59(3) . ?
C15' H15C 0.9900 . ?
C15' H15D 0.9900 . ?
C17 C18 1.515(10) . ?
C17 H17A 0.9900 . ?
C17 H17B 0.9900 . ?
C18 C19 1.367(11) . ?
C18 C22 1.385(10) . ?
C19 C20 1.410(11) . ?
C19 H19A 0.9500 . ?
C20 C21 1.369(10) . ?
C20 H20A 0.9500 . ?
C21 H21A 0.9500 . ?
C22 H22A 0.9500 . ?
C23 C24 1.386(14) . ?
C23 H23A 0.9500 . ?
C24 C25 1.352(15) . ?
C24 H24A 0.9500 . ?
C25 C26 1.399(14) . ?
C25 H25A 0.9500 . ?
C26 C27 1.369(12) . ?
C26 C28 1.510(14) . ?
C27 H27A 0.9500 . ?
C28 H28A 0.9900 . ?
C28 H28B 0.9900 . ?
C29 C30 1.56(2) . ?
C30 C31 1.4995(15) . ?
C30 H30A 0.9900 . ?
C30 H30B 0.9900 . ?
C31 C32 1.5006(15) . ?
C31 H31A 0.9900 . ?
C31 H31B 0.9900 . ?
C32 C33 1.4998(15) . ?
C32 C33' 1.5002(15) . ?
C33 C34 1.5002(15) . ?
C33 H33A 0.9900 . ?
C33 H33B 0.9900 . ?
C34 C35 1.4997(15) . ?
C34 H34C 0.9900 . ?
C34 H34D 0.9900 . ?
C35 C36 1.4999(15) . ?
C35 H35C 0.9900 . ?
C35 H35D 0.9900 . ?
C36 C37 1.4999(15) . ?
C36 H36A 0.9900 . ?
C36 H36B 0.9900 . ?
C33' C34' 1.52(4) . ?
C33' H33C 0.9900 . ?
C33' H33D 0.9900 . ?
C34' C35' 1.71(4) . ?
C34' H34A 0.9900 . ?
C34' H34B 0.9900 . ?
C35' C36' 1.53(4) . ?
C35' H35A 0.9900 . ?
C35' H35B 0.9900 . ?
C36' C37 1.5001(15) . ?
C36' H36C 0.9900 . ?
C36' H36D 0.9900 . ?
C37 C38 1.63(2) . ?
C39 C41 1.553(16) . ?
C39 H39A 0.9900 . ?
C39 H39B 0.9900 . ?
C40 C41 1.366(14) . ?
C40 H40A 0.9500 . ?
C41 C42 1.381(16) . ?
C42 C43 1.330(15) . ?
C42 H42A 0.9500 . ?
C43 C44 1.394(15) . ?
C43 H43A 0.9500 . ?
C44 H44A 0.9500 . ?
C45 C46 1.485(8) . ?
C46 C47 1.382(9) . ?
C46 C69 1.402(9) . ?
C47 C48 1.378(9) . ?
C47 H47A 0.9500 . ?
C48 C49 1.396(9) . ?
C48 H48A 0.9500 . ?
C49 C68 1.387(9) . ?
C49 C50 1.492(8) . ?
C50 C61 1.375(9) . ?
C50 C51 1.398(9) . ?
C51 C52 1.398(9) . ?
C51 H51A 0.9500 . ?
C52 C59 1.388(9) . ?
C52 C53 1.472(9) . ?
C53 C54 1.385(9) . ?
C53 C58 1.398(9) . ?
C54 C55 1.376(9) . ?
C54 H54A 0.9500 . ?
C55 C56 1.379(9) . ?
C55 H55A 0.9500 . ?
C56 C57 1.393(10) . ?
C56 C70 1.478(9) . ?
C57 C58 1.384(9) . ?
C57 H57A 0.9500 . ?
C58 H58A 0.9500 . ?
C59 C60 1.388(9) . ?
C59 H59A 0.9500 . ?
C60 C61 1.401(9) . ?
C60 C62 1.478(9) . ?
C61 H61A 0.9500 . ?
C62 C63 1.390(10) . ?
C62 C67 1.394(10) . ?
C63 C64 1.390(10) . ?
C63 H63A 0.9500 . ?
C64 C65 1.384(10) . ?
C64 H64A 0.9500 . ?
C65 C66 1.394(10) . ?
C65 C71 1.494(9) . ?
C66 C67 1.367(9) . ?
C66 H66A 0.9500 . ?
C67 H67A 0.9500 . ?
C68 C69 1.393(9) . ?
C68 H68A 0.9500 . ?
C69 H69A 0.9500 . ?
C72 C73 1.478(9) . ?
C73 C78 1.380(9) . ?
C73 C74 1.391(10) . ?
C74 C75 1.360(10) . ?
C74 H74A 0.9500 . ?
C75 C76 1.398(10) . ?
C75 H75A 0.9500 . ?
C76 C77 1.393(9) . ?
C76 C79 1.480(9) . ?
C77 C78 1.392(9) . ?
C77 H77A 0.9500 . ?
C78 H78A 0.9500 . ?
C79 C90 1.385(9) . ?
C79 C80 1.386(10) . ?
C80 C81 1.410(10) . ?
C80 H80A 0.9500 . ?
C81 C88 1.398(10) . ?
C81 C82 1.458(10) . ?
C82 C83 1.399(11) . ?
C82 C87 1.419(11) . ?
C83 C84 1.382(11) . ?
C83 H83A 0.9500 . ?
C84 C85 1.370(12) . ?
C84 H84A 0.9500 . ?
C85 C86 1.386(11) . ?
C85 C97 1.507(11) . ?
C86 C87 1.381(10) . ?
C86 H86A 0.9500 . ?
C87 H87A 0.9500 . ?
C88 C89 1.391(9) . ?
C88 H88A 0.9500 . ?
C89 C90 1.377(9) . ?
C89 C91 1.485(9) . ?
C90 H90A 0.9500 . ?
C91 C96 1.380(10) . ?
C91 C92 1.403(10) . ?
C92 C93 1.374(9) . ?
C92 H92A 0.9500 . ?
C93 C94 1.384(9) . ?
C93 H93A 0.9500 . ?
C94 C95 1.386(9) . ?
C94 C98 1.492(9) . ?
C95 C96 1.366(9) . ?
C95 H95A 0.9500 . ?
C96 H96A 0.9500 . ?
C99 O17 1.407(17) . ?
C99 H99A 0.9800 . ?
C99 H99B 0.9800 . ?
C99 H99C 0.9800 . ?
O17 H17O 0.8400 . ?
C100 O18 1.447(16) . ?
C100 H10E 0.9800 . ?
C100 H10F 0.9800 . ?
C100 H10G 0.9800 . ?
O18 H18O 0.8400 . ?
C101 O19 1.4705(15) . ?
C101 H11E 0.9800 . ?
C101 H11F 0.9800 . ?
C101 H11G 0.9800 . ?
O19 H19O 0.8400 . ?
O20 H20C 0.8499 . ?
O20 H20D 0.8500 . ?
O21 H21B 0.8499 . ?
O21 H21D 0.8501 . ?
